data_7045029
loop_
_publ_author_name
'Tang, Fengzhi'
'Park, Sungho V.'
'Rath, Nigam P.'
'Mirica, Liviu M.'

_publ_section_title
;
 Electronic versus steric effects of pyridinophane ligands on Pd(iii)
 complexes.
;
_journal_issue 4
_journal_name_full 'Dalton transactions (Cambridge, England : 2003)'
_journal_page_first 1151
_journal_page_last 1158
_journal_paper_doi 10.1039/c7dt04366j
_journal_volume 47
_journal_year 2018
_chemical_formula_moiety ' C18 H24 Cl2 N4 O2 Pd, Cl O4, C2 H3 N'
_chemical_formula_sum 'C20 H27 Cl3 N5 O6 Pd'
_chemical_formula_weight 646.22
_space_group_IT_number 11
_space_group_name_Hall '-P 2yb'
_space_group_name_H-M_alt 'P 1 21/m 1'
_symmetry_cell_setting monoclinic
_symmetry_space_group_name_Hall '-P 2yb'
_symmetry_space_group_name_H-M 'P 1 21/m 1'
_atom_sites_solution_hydrogens geom
_atom_sites_solution_primary direct
_atom_sites_solution_secondary difmap
_audit_creation_method SHELXL-97
_audit_update_record
;
2017-10-31 deposited with the CCDC.
2017-12-12 downloaded from the CCDC.
;
_cell_angle_alpha 90.00
_cell_angle_beta 102.854(4)
_cell_angle_gamma 90.00
_cell_formula_units_Z 2
_cell_length_a 8.0151(7)
_cell_length_b 9.9646(10)
_cell_length_c 16.2762(16)
_cell_measurement_reflns_used 9608
_cell_measurement_temperature 100(2)
_cell_measurement_theta_max 27.39
_cell_measurement_theta_min 2.41
_cell_volume 1267.4(2)
_computing_cell_refinement 'Bruker SAINT'
_computing_data_collection 'Bruker APEX2'
_computing_data_reduction 'Bruker SAINT'
_computing_molecular_graphics 'Bruker SHELXTL'
_computing_publication_material 'Bruker SHELXTL'
_computing_structure_refinement 'SHELXL-97 (Sheldrick, 2008)'
_computing_structure_solution 'SHELXS-97 (Sheldrick, 2008)'
_diffrn_ambient_temperature 100(2)
_diffrn_measured_fraction_theta_full 0.992
_diffrn_measured_fraction_theta_max 0.992
_diffrn_measurement_device_type 'Bruker APEX-II CCD'
_diffrn_measurement_method '\f and \w scans'
_diffrn_radiation_monochromator graphite
_diffrn_radiation_source 'fine-focus sealed tube'
_diffrn_radiation_type MoK\a
_diffrn_radiation_wavelength 0.71073
_diffrn_reflns_av_R_equivalents 0.0430
_diffrn_reflns_av_sigmaI/netI 0.0231
_diffrn_reflns_limit_h_max 10
_diffrn_reflns_limit_h_min -10
_diffrn_reflns_limit_k_max 12
_diffrn_reflns_limit_k_min -12
_diffrn_reflns_limit_l_max 21
_diffrn_reflns_limit_l_min -21
_diffrn_reflns_number 31010
_diffrn_reflns_theta_full 27.60
_diffrn_reflns_theta_max 27.60
_diffrn_reflns_theta_min 2.41
_exptl_absorpt_coefficient_mu 1.094
_exptl_absorpt_correction_T_max 0.9166
_exptl_absorpt_correction_T_min 0.7100
_exptl_absorpt_correction_type multi-scan
_exptl_absorpt_process_details 'sadabs v2008/1'
_exptl_crystal_colour orange
_exptl_crystal_density_diffrn 1.693
_exptl_crystal_density_meas ?
_exptl_crystal_density_method 'not measured'
_exptl_crystal_description plate
_exptl_crystal_F_000 654
_exptl_crystal_size_max 0.34
_exptl_crystal_size_mid 0.14
_exptl_crystal_size_min 0.08
_refine_diff_density_max 0.813
_refine_diff_density_min -0.570
_refine_diff_density_rms 0.081
_refine_ls_extinction_method none
_refine_ls_goodness_of_fit_ref 1.044
_refine_ls_hydrogen_treatment mixed
_refine_ls_matrix_type full
_refine_ls_number_parameters 207
_refine_ls_number_reflns 3087
_refine_ls_number_restraints 43
_refine_ls_restrained_S_all 1.060
_refine_ls_R_factor_all 0.0349
_refine_ls_R_factor_gt 0.0269
_refine_ls_shift/su_max 0.001
_refine_ls_shift/su_mean 0.000
_refine_ls_structure_factor_coef Fsqd
_refine_ls_weighting_details 'calc w=1/[\s^2^(Fo^2^)+(0.0264P)^2^+1.8096P] where P=(Fo^2^+2Fc^2^)/3'
_refine_ls_weighting_scheme calc
_refine_ls_wR_factor_gt 0.0607
_refine_ls_wR_factor_ref 0.0656
_reflns_number_gt 2693
_reflns_number_total 3087
_reflns_threshold_expression >2sigma(I)
_cod_data_source_file c7dt04366j2.cif
_cod_data_source_block l5112
_cod_depositor_comments
;
The following automatic conversions were performed:

'_symmetry_cell_setting' value 'Monoclinic' changed to 'monoclinic'
according to
/home/data/users/saulius/crontab/automatic-downloads/rss-feeds/RSC/lib/dictionaries/cif_core.dic
dictionary named 'cif_core.dic' version 2.4.2 from 2011-04-26.

'_exptl_crystal_density_meas' value 'no' was changed to '?' - the
value is perceived as not measured.

Automatic conversion script
Id: cif_fix_values 4973 2017-02-22 13:04:09Z antanas 

 Adding full bibliography for 7045029--7045031.cif.

The following automatic conversions were performed:

data name '_iucr_refine_instruction_details' was replaced with
'_iucr_refine_instructions_details' as specified in the replacement
file 'data/replacement-values/replacement_tags.lst'.

Automatic conversion script
Id: cif_correct_tags 9268 2022-04-12 08:56:07Z antanas 
;
_cod_original_sg_symbol_H-M P2(1)/m
_cod_database_code 7045029

loop_
_symmetry_equiv_pos_as_xyz
'x, y, z'
'-x, y+1/2, -z'
'-x, -y, -z'
'x, -y-1/2, z'

loop_
_atom_site_label
_atom_site_type_symbol
_atom_site_fract_x
_atom_site_fract_y
_atom_site_fract_z
_atom_site_U_iso_or_equiv
_atom_site_adp_type
_atom_site_occupancy
_atom_site_symmetry_multiplicity
_atom_site_calc_flag
_atom_site_refinement_flags
_atom_site_disorder_assembly
_atom_site_disorder_group
Pd1 Pd 0.51528(3) 0.7500 0.661882(14) 0.01483(8) Uani 1 2 d S . .
Cl1 Cl 0.65913(8) 0.91802(6) 0.60946(4) 0.02506(13) Uani 1 1 d . . .
O1 O 0.0439(3) 0.4269(3) 0.82663(14) 0.0502(6) Uani 1 1 d D . .
N3 N 0.6663(3) 0.7500 0.80026(17) 0.0185(5) Uani 1 2 d S . .
N1 N 0.3774(2) 0.61738(19) 0.71110(12) 0.0181(4) Uani 1 1 d . . .
N2 N 0.2660(4) 0.7500 0.55941(18) 0.0231(6) Uani 1 2 d S . .
C1 C 0.4280(3) 0.5881(3) 0.79347(15) 0.0232(5) Uani 1 1 d . A .
C2 C 0.3203(3) 0.5224(3) 0.83496(17) 0.0322(6) Uani 1 1 d . . .
H2 H 0.3564 0.5011 0.8931 0.039 Uiso 1 1 calc R A .
C3 C 0.1579(3) 0.4880(3) 0.79024(19) 0.0341(6) Uani 1 1 d . A .
C4 C 0.1062(3) 0.5213(3) 0.70520(18) 0.0302(6) Uani 1 1 d . . .
H4 H -0.0051 0.4982 0.6742 0.036 Uiso 1 1 calc R A .
C5 C 0.2181(3) 0.5877(2) 0.66705(15) 0.0225(5) Uani 1 1 d . A .
C6 C 0.1780(3) 0.6256(3) 0.57554(16) 0.0283(5) Uani 1 1 d . . .
H6A H 0.2127 0.5513 0.5425 0.034 Uiso 1 1 calc R A .
H6B H 0.0529 0.6380 0.5561 0.034 Uiso 1 1 calc R . .
C7 C 0.6084(3) 0.6262(3) 0.83504(16) 0.0296(6) Uani 1 1 d . . .
H7A H 0.6164 0.6386 0.8961 0.036 Uiso 1 1 calc R A .
H7B H 0.6859 0.5517 0.8282 0.036 Uiso 1 1 calc R . .
C8 C 0.2942(6) 0.7500 0.4728(2) 0.0333(9) Uani 1 2 d SD . .
H8A H 0.183(2) 0.7500 0.433(2) 0.050 Uiso 1 2 d SD . .
H8B H 0.361(3) 0.6720(19) 0.4624(17) 0.050 Uiso 1 1 d D . .
C9 C 0.8536(4) 0.7500 0.8136(2) 0.0264(7) Uani 1 2 d SD . .
H9A H 0.917(4) 0.7500 0.8726(7) 0.040 Uiso 1 2 d SD . .
H9B H 0.884(3) 0.6696(17) 0.7856(12) 0.040 Uiso 1 1 d D . .
C10 C 0.0849(7) 0.4143(6) 0.9186(3) 0.0610(14) Uani 0.716(5) 1 d PD A 1
H10A H 0.1861 0.3573 0.9363 0.091 Uiso 0.716(5) 1 calc PR A 1
H10B H -0.0123 0.3738 0.9369 0.091 Uiso 0.716(5) 1 calc PR A 1
H10C H 0.1081 0.5034 0.9441 0.091 Uiso 0.716(5) 1 calc PR A 1
C10A C -0.0972(14) 0.3510(14) 0.7728(6) 0.0610(14) Uani 0.284(5) 1 d PD A -2
H10D H -0.1809 0.4139 0.7406 0.091 Uiso 0.284(5) 1 calc PR A -2
H10E H -0.1528 0.2947 0.8081 0.091 Uiso 0.284(5) 1 calc PR A -2
H10F H -0.0515 0.2942 0.7338 0.091 Uiso 0.284(5) 1 calc PR A -2
N1S N -0.8312(6) 0.2500 0.5812(3) 0.0567(11) Uani 1 2 d S . .
C1S C -0.7005(6) 0.2500 0.6273(3) 0.0381(9) Uani 1 2 d S . .
C2S C -0.5335(6) 0.2500 0.6860(3) 0.0466(11) Uani 1 2 d S . .
H2SA H -0.4679 0.3286 0.6754 0.070 Uiso 0.50 1 calc PR B -1
H2SB H -0.4711 0.1681 0.6781 0.070 Uiso 0.50 1 calc PR B -1
H2SC H -0.5493 0.2532 0.7440 0.070 Uiso 0.50 1 calc PR B -1
Cl2 Cl 0.64297(11) 0.2500 0.96501(5) 0.02450(17) Uani 1 2 d SDU . .
O2 O 0.7916(15) 0.2500 1.0350(10) 0.036(2) Uani 0.147(19) 1 d PDU C 1
O3 O 0.470(2) 0.2500 0.9807(12) 0.0385(19) Uani 0.150(10) 1 d PDU C 1
O4 O 0.6438(6) 0.3869(5) 0.9499(4) 0.0498(10) Uani 0.461(4) 1 d PDU C 1
O2A O 0.7851(9) 0.296(2) 1.0296(4) 0.036(2) Uani 0.353(19) 1 d PDU C -2
O3A O 0.4945(8) 0.3046(14) 0.9893(5) 0.0385(19) Uani 0.350(10) 1 d PDU C -2
O4A O 0.6570(7) 0.3277(6) 0.8913(4) 0.0498(10) Uani 0.460(5) 1 d PDU C -2
O4B O 0.658(3) 0.2500 0.8814(9) 0.0498(10) Uani 0.079(5) 1 d PDU C 3

loop_
_atom_site_aniso_label
_atom_site_aniso_U_11
_atom_site_aniso_U_22
_atom_site_aniso_U_33
_atom_site_aniso_U_23
_atom_site_aniso_U_13
_atom_site_aniso_U_12
Pd1 0.01660(12) 0.01254(12) 0.01606(12) 0.000 0.00514(8) 0.000
Cl1 0.0280(3) 0.0211(3) 0.0279(3) 0.0048(2) 0.0102(2) -0.0044(2)
O1 0.0313(11) 0.0602(15) 0.0624(14) 0.0205(12) 0.0179(10) -0.0170(10)
N3 0.0155(13) 0.0188(13) 0.0209(13) 0.000 0.0035(10) 0.000
N1 0.0172(9) 0.0158(9) 0.0217(9) 0.0014(7) 0.0054(7) -0.0007(7)
N2 0.0286(15) 0.0157(13) 0.0215(14) 0.000 -0.0016(12) 0.000
C1 0.0213(12) 0.0247(12) 0.0240(11) 0.0050(9) 0.0059(9) -0.0015(9)
C2 0.0301(14) 0.0357(15) 0.0328(13) 0.0130(12) 0.0113(11) -0.0009(11)
C3 0.0228(13) 0.0279(14) 0.0555(17) 0.0155(13) 0.0172(12) 0.0010(10)
C4 0.0162(12) 0.0209(13) 0.0526(16) 0.0060(11) 0.0057(10) -0.0006(9)
C5 0.0207(12) 0.0137(11) 0.0315(12) 0.0001(9) 0.0023(9) 0.0010(8)
C6 0.0294(13) 0.0208(12) 0.0300(13) 0.0008(10) -0.0034(10) -0.0056(10)
C7 0.0266(13) 0.0337(14) 0.0258(12) 0.0129(11) 0.0000(10) -0.0069(11)
C8 0.053(3) 0.0247(19) 0.0189(16) 0.000 0.0019(16) 0.000
C9 0.0181(16) 0.0239(18) 0.0356(19) 0.000 0.0030(14) 0.000
C10 0.059(3) 0.074(4) 0.059(3) 0.017(3) 0.034(2) -0.025(3)
C10A 0.059(3) 0.074(4) 0.059(3) 0.017(3) 0.034(2) -0.025(3)
N1S 0.055(3) 0.051(3) 0.061(3) 0.000 0.006(2) 0.000
C1S 0.053(3) 0.031(2) 0.035(2) 0.000 0.019(2) 0.000
C2S 0.065(3) 0.030(2) 0.047(3) 0.000 0.017(2) 0.000
Cl2 0.0256(4) 0.0212(4) 0.0302(4) 0.000 0.0136(3) 0.000
O2 0.045(2) 0.016(7) 0.043(2) 0.000 -0.0008(17) 0.000
O3 0.031(2) 0.045(7) 0.046(3) 0.000 0.022(2) 0.000
O4 0.0478(19) 0.035(2) 0.067(2) 0.0202(17) 0.0151(18) 0.0038(17)
O2A 0.045(2) 0.016(7) 0.043(2) 0.000 -0.0008(17) 0.000
O3A 0.031(2) 0.045(7) 0.046(3) 0.000 0.022(2) 0.000
O4A 0.0478(19) 0.035(2) 0.067(2) 0.0202(17) 0.0151(18) 0.0038(17)
O4B 0.0478(19) 0.035(2) 0.067(2) 0.0202(17) 0.0151(18) 0.0038(17)

loop_
_atom_type_symbol
_atom_type_description
_atom_type_scat_dispersion_real
_atom_type_scat_dispersion_imag
_atom_type_scat_source
C C 0.0033 0.0016 'International Tables Vol C Tables 4.2.6.8 and 6.1.1.4'
H H 0.0000 0.0000 'International Tables Vol C Tables 4.2.6.8 and 6.1.1.4'
N N 0.0061 0.0033 'International Tables Vol C Tables 4.2.6.8 and 6.1.1.4'
O O 0.0106 0.0060 'International Tables Vol C Tables 4.2.6.8 and 6.1.1.4'
Cl Cl 0.1484 0.1585 'International Tables Vol C Tables 4.2.6.8 and 6.1.1.4'
Pd Pd -0.9988 1.0072 'International Tables Vol C Tables 4.2.6.8 and 6.1.1.4'

loop_
_geom_angle_atom_site_label_1
_geom_angle_atom_site_label_2
_geom_angle_atom_site_label_3
_geom_angle
_geom_angle_site_symmetry_1
_geom_angle_site_symmetry_3
N1 Pd1 N1 82.67(11) 4_575 .
N1 Pd1 N2 79.76(8) 4_575 .
N1 Pd1 N2 79.76(8) . .
N1 Pd1 Cl1 92.00(6) 4_575 .
N1 Pd1 Cl1 174.66(6) . .
N2 Pd1 Cl1 99.04(5) . .
N1 Pd1 Cl1 174.66(6) 4_575 4_575
N1 Pd1 Cl1 92.00(6) . 4_575
N2 Pd1 Cl1 99.04(5) . 4_575
Cl1 Pd1 Cl1 93.33(3) . 4_575
N1 Pd1 N3 79.97(7) 4_575 .
N1 Pd1 N3 79.97(7) . .
N2 Pd1 N3 152.89(10) . .
Cl1 Pd1 N3 99.47(5) . .
Cl1 Pd1 N3 99.47(5) 4_575 .
C3 O1 C10 118.1(3) . .
C3 O1 C10A 118.5(5) . .
C10 O1 C10A 122.1(5) . .
C9 N3 C7 109.99(17) . .
C9 N3 C7 109.99(17) . 4_575
C7 N3 C7 113.6(3) . 4_575
C9 N3 Pd1 116.2(2) . .
C7 N3 Pd1 103.48(15) . .
C7 N3 Pd1 103.48(15) 4_575 .
C1 N1 C5 121.5(2) . .
C1 N1 Pd1 118.16(15) . .
C5 N1 Pd1 118.24(15) . .
C8 N2 C6 110.48(18) . 4_575
C8 N2 C6 110.48(18) . .
C6 N2 C6 114.0(3) 4_575 .
C8 N2 Pd1 113.6(2) . .
C6 N2 Pd1 104.06(15) 4_575 .
C6 N2 Pd1 104.06(15) . .
N1 C1 C2 120.7(2) . .
N1 C1 C7 116.2(2) . .
C2 C1 C7 123.1(2) . .
C1 C2 C3 118.6(2) . .
C1 C2 H2 120.7 . .
C3 C2 H2 120.7 . .
O1 C3 C2 122.2(3) . .
O1 C3 C4 117.7(3) . .
C2 C3 C4 120.0(2) . .
C5 C4 C3 119.0(2) . .
C5 C4 H4 120.5 . .
C3 C4 H4 120.5 . .
N1 C5 C4 120.1(2) . .
N1 C5 C6 116.1(2) . .
C4 C5 C6 123.7(2) . .
N2 C6 C5 112.4(2) . .
N2 C6 H6A 109.1 . .
C5 C6 H6A 109.1 . .
N2 C6 H6B 109.1 . .
C5 C6 H6B 109.1 . .
H6A C6 H6B 107.8 . .
N3 C7 C1 113.1(2) . .
N3 C7 H7A 109.0 . .
C1 C7 H7A 109.0 . .
N3 C7 H7B 109.0 . .
C1 C7 H7B 109.0 . .
H7A C7 H7B 107.8 . .
N2 C8 H8A 109(2) . .
N2 C8 H8B 111.8(18) . .
H8A C8 H8B 109.7(9) . .
N3 C9 H9A 116(2) . .
N3 C9 H9B 106.5(16) . .
H9A C9 H9B 109.2(9) . .
O1 C10 H10A 109.5 . .
O1 C10 H10B 109.5 . .
O1 C10 H10C 109.5 . .
O1 C10A H10D 109.5 . .
O1 C10A H10E 109.5 . .
H10D C10A H10E 109.5 . .
O1 C10A H10F 109.5 . .
H10D C10A H10F 109.5 . .
H10E C10A H10F 109.5 . .
N1S C1S C2S 180.0(5) . .
C1S C2S H2SA 109.5 . .
C1S C2S H2SB 109.5 . .
H2SA C2S H2SB 109.5 . .
C1S C2S H2SC 109.5 . .
H2SA C2S H2SC 109.5 . .
H2SB C2S H2SC 109.5 . .
O4 Cl2 O4 159.5(5) 4_565 .
O4 Cl2 O4B 79.7(2) 4_565 .
O4 Cl2 O4B 79.7(2) . .
O4 Cl2 O3A 73.4(6) 4_565 4_565
O4 Cl2 O3A 117.2(6) . 4_565
O4B Cl2 O3A 121.5(9) . 4_565
O4 Cl2 O2A 114.0(8) 4_565 .
O4 Cl2 O2A 77.5(8) . .
O4B Cl2 O2A 119.2(10) . .
O3A Cl2 O2A 119.1(5) 4_565 .
O4 Cl2 O3A 117.2(6) 4_565 .
O4 Cl2 O3A 73.4(6) . .
O4B Cl2 O3A 121.5(9) . .
O2A Cl2 O3A 104.3(6) . .
O4 Cl2 O2A 77.5(8) 4_565 4_565
O4 Cl2 O2A 114.0(8) . 4_565
O4B Cl2 O2A 119.2(9) . 4_565
O3A Cl2 O2A 104.3(6) 4_565 4_565
O3A Cl2 O2A 119.1(5) . 4_565
O4 Cl2 O4A 47.5(3) 4_565 4_565
O4 Cl2 O4A 112.0(4) . 4_565
O3A Cl2 O4A 104.2(5) 4_565 4_565
O2A Cl2 O4A 125.2(5) . 4_565
O3A Cl2 O4A 130.4(4) . 4_565
O2A Cl2 O4A 103.9(6) 4_565 4_565
O4 Cl2 O4A 112.0(4) 4_565 .
O4 Cl2 O4A 47.5(3) . .
O3A Cl2 O4A 130.4(4) 4_565 .
O2A Cl2 O4A 103.9(6) . .
O3A Cl2 O4A 104.2(5) . .
O2A Cl2 O4A 125.2(5) 4_565 .
O4A Cl2 O4A 64.4(5) 4_565 .
O4 Cl2 O2 95.9(2) 4_565 .
O4 Cl2 O2 95.9(2) . .
O4B Cl2 O2 122.3(11) . .
O3A Cl2 O2 111.6(6) 4_565 .
O3A Cl2 O2 111.6(6) . .
O4A Cl2 O2 116.5(5) 4_565 .
O4A Cl2 O2 116.5(5) . .
O4 Cl2 O3 94.2(3) 4_565 .
O4 Cl2 O3 94.2(2) . .
O4B Cl2 O3 117.4(12) . .
O2A Cl2 O3 119.9(8) . .
O2A Cl2 O3 119.9(8) 4_565 .
O4A Cl2 O3 113.2(7) 4_565 .
O4A Cl2 O3 113.2(7) . .
O2 Cl2 O3 120.3(10) . .

loop_
_geom_bond_atom_site_label_1
_geom_bond_atom_site_label_2
_geom_bond_distance
_geom_bond_site_symmetry_2
Pd1 N1 2.0009(18) 4_575
Pd1 N1 2.0009(19) .
Pd1 N2 2.300(3) .
Pd1 Cl1 2.3018(6) .
Pd1 Cl1 2.3018(6) 4_575
Pd1 N3 2.308(3) .
O1 C3 1.340(3) .
O1 C10 1.465(5) .
O1 C10A 1.476(7) .
N3 C9 1.468(4) .
N3 C7 1.475(3) .
N3 C7 1.475(3) 4_575
N1 C1 1.344(3) .
N1 C5 1.351(3) .
N2 C8 1.476(5) .
N2 C6 1.479(3) 4_575
N2 C6 1.479(3) .
C1 C2 1.374(3) .
C1 C7 1.503(3) .
C2 C3 1.385(4) .
C2 H2 0.9500 .
C3 C4 1.394(4) .
C4 C5 1.370(3) .
C4 H4 0.9500 .
C5 C6 1.500(3) .
C6 H6A 0.9900 .
C6 H6B 0.9900 .
C7 H7A 0.9900 .
C7 H7B 0.9900 .
C8 H8A 0.980(3) .
C8 H8B 0.980(3) .
C9 H9A 0.980(3) .
C9 H9B 0.980(3) .
C10 H10A 0.9800 .
C10 H10B 0.9800 .
C10 H10C 0.9800 .
C10A H10D 0.9800 .
C10A H10E 0.9800 .
C10A H10F 0.9800 .
N1S C1S 1.145(6) .
C1S C2S 1.462(7) .
C2S H2SA 0.9800 .
C2S H2SB 0.9800 .
C2S H2SC 0.9800 .
Cl2 O4 1.387(5) 4_565
Cl2 O4 1.387(5) .
Cl2 O4B 1.391(13) .
Cl2 O3A 1.441(7) 4_565
Cl2 O2A 1.441(8) .
Cl2 O3A 1.441(7) .
Cl2 O2A 1.441(8) 4_565
Cl2 O4A 1.453(5) 4_565
Cl2 O4A 1.453(5) .
Cl2 O2 1.454(12) .
Cl2 O3 1.465(12) .

loop_
_geom_torsion_atom_site_label_1
_geom_torsion_atom_site_label_2
_geom_torsion_atom_site_label_3
_geom_torsion_atom_site_label_4
_geom_torsion
_geom_torsion_site_symmetry_1
_geom_torsion_site_symmetry_4
N1 Pd1 N3 C9 -137.88(6) 4_575 .
N1 Pd1 N3 C9 137.88(6) . .
N2 Pd1 N3 C9 180.000(2) . .
Cl1 Pd1 N3 C9 -47.513(19) . .
Cl1 Pd1 N3 C9 47.513(19) 4_575 .
N1 Pd1 N3 C7 101.47(17) 4_575 .
N1 Pd1 N3 C7 17.23(16) . .
N2 Pd1 N3 C7 59.35(16) . .
Cl1 Pd1 N3 C7 -168.16(15) . .
Cl1 Pd1 N3 C7 -73.14(16) 4_575 .
N1 Pd1 N3 C7 -17.23(16) 4_575 4_575
N1 Pd1 N3 C7 -101.47(17) . 4_575
N2 Pd1 N3 C7 -59.35(16) . 4_575
Cl1 Pd1 N3 C7 73.14(16) . 4_575
Cl1 Pd1 N3 C7 168.16(15) 4_575 4_575
N1 Pd1 N1 C1 -81.78(18) 4_575 .
N2 Pd1 N1 C1 -162.64(18) . .
Cl1 Pd1 N1 C1 98.54(17) 4_575 .
N3 Pd1 N1 C1 -0.73(17) . .
N1 Pd1 N1 C5 81.86(18) 4_575 .
N2 Pd1 N1 C5 1.00(17) . .
Cl1 Pd1 N1 C5 -97.83(17) 4_575 .
N3 Pd1 N1 C5 162.91(18) . .
N1 Pd1 N2 C8 137.84(6) 4_575 .
N1 Pd1 N2 C8 -137.84(6) . .
Cl1 Pd1 N2 C8 47.436(19) . .
Cl1 Pd1 N2 C8 -47.436(19) 4_575 .
N3 Pd1 N2 C8 180.000(1) . .
N1 Pd1 N2 C6 17.67(17) 4_575 4_575
N1 Pd1 N2 C6 101.98(18) . 4_575
Cl1 Pd1 N2 C6 -72.74(17) . 4_575
Cl1 Pd1 N2 C6 -167.61(16) 4_575 4_575
N3 Pd1 N2 C6 59.82(17) . 4_575
N1 Pd1 N2 C6 -101.98(18) 4_575 .
N1 Pd1 N2 C6 -17.67(17) . .
Cl1 Pd1 N2 C6 167.61(16) . .
Cl1 Pd1 N2 C6 72.74(17) 4_575 .
N3 Pd1 N2 C6 -59.82(17) . .
C5 N1 C1 C2 2.3(4) . .
Pd1 N1 C1 C2 165.4(2) . .
C5 N1 C1 C7 179.9(2) . .
Pd1 N1 C1 C7 -17.0(3) . .
N1 C1 C2 C3 -0.5(4) . .
C7 C1 C2 C3 -177.9(3) . .
C10 O1 C3 C2 8.9(5) . .
C10A O1 C3 C2 -158.3(7) . .
C10 O1 C3 C4 -168.7(4) . .
C10A O1 C3 C4 24.1(8) . .
C1 C2 C3 O1 -178.3(3) . .
C1 C2 C3 C4 -0.7(4) . .
O1 C3 C4 C5 177.9(3) . .
C2 C3 C4 C5 0.2(4) . .
C1 N1 C5 C4 -2.8(4) . .
Pd1 N1 C5 C4 -165.89(18) . .
C1 N1 C5 C6 -179.9(2) . .
Pd1 N1 C5 C6 17.0(3) . .
C3 C4 C5 N1 1.5(4) . .
C3 C4 C5 C6 178.4(2) . .
C8 N2 C6 C5 152.8(3) . .
C6 N2 C6 C5 -82.1(3) 4_575 .
Pd1 N2 C6 C5 30.5(2) . .
N1 C5 C6 N2 -33.8(3) . .
C4 C5 C6 N2 149.2(2) . .
C9 N3 C7 C1 -154.9(2) . .
C7 N3 C7 C1 81.4(3) 4_575 .
Pd1 N3 C7 C1 -30.1(2) . .
N1 C1 C7 N3 33.7(3) . .
C2 C1 C7 N3 -148.7(3) . .
